data_7001434
loop_
_publ_author_name
'Hitchcock, Peter B.'
'Lappert, Michael F.'
'Pierssens, Luc J.-M.'
'Protchenko, Andrey V.'
'Uiterweerd, Patrick G. H.'

_publ_section_title
;
 Synthesis and characterisation of twelve SnIV diaryls and formation of
 a SnIII triaryl
;
_journal_issue 23
_journal_name_full 'Dalton Transactions'
_journal_page_first 4578
_journal_page_last 4585
_journal_paper_doi 10.1039/b820835b
_journal_year 2009
_chemical_compound_source 'synthesis as described'
_chemical_formula_moiety 'C40 H60 N8 O2 Sn2, 0.5(C4 H10 O)'
_chemical_formula_sum 'C42 H65 N8 O2.5 Sn2'
_chemical_formula_weight 959.4
_chemical_name_systematic
;
?
;
_space_group_IT_number 60
_symmetry_cell_setting orthorhombic
_symmetry_Int_Tables_number 60
_symmetry_space_group_name_Hall '-P 2n 2ab'
_symmetry_space_group_name_H-M 'P b c n'
_atom_sites_solution_hydrogens geom
_atom_sites_solution_primary direct
_atom_sites_solution_secondary difmap
_audit_conform_dict_location ftp://ftp.iucr.org/cifdics/cif_core_2.1beta5.dic
_audit_conform_dict_name cif_core.dic
_audit_conform_dict_version 2.1beta5
_audit_creation_date 1999-06-28T12:16:32-00:00
_audit_creation_method 'WinGX routine CIF_UPDATE'
_cell_angle_alpha 90
_cell_angle_beta 90
_cell_angle_gamma 90
_cell_formula_units_Z 8
_cell_length_a 21.315(4)
_cell_length_b 19.714(3)
_cell_length_c 21.970(4)
_cell_measurement_reflns_used 25
_cell_measurement_temperature 173(2)
_cell_measurement_theta_max 10
_cell_measurement_theta_min 7
_cell_measurement_wavelength 0.71073
_cell_volume 9232(3)
_computing_cell_refinement 'CAD4 Express (Enraf Nonius, 1994)'
_computing_data_collection 'CAD4 Express (Enraf Nonius, 1994)'
_computing_data_reduction 'XCAD4 (Harms & Wocadlo, 1995)'
_computing_molecular_graphics 'Ortep-3 for Windows (Farrugia, 1997)'
_computing_publication_material 'WinGX publication routines (Farrugia, 1999)'
_computing_structure_refinement 'SHELXL-97 (Sheldrick, 1997)'
_computing_structure_solution 'SHELXS-97 (Sheldrick, 1997)'
_diffrn_ambient_temperature 173(2)
_diffrn_detector 'scintillation LiI'
_diffrn_detector_dtime 1.195
_diffrn_measured_fraction_theta_full 0.997
_diffrn_measured_fraction_theta_max 0.997
_diffrn_measurement_device '\k-geometry diffractometer'
_diffrn_measurement_device_type 'Enraf Nonius TurboCAD4'
_diffrn_measurement_method 'non-profiled omega/2theta scans'
_diffrn_orient_matrix_type
;
x-axis points to radiation source
the matrix is specified in reciprocal space
;
_diffrn_orient_matrix_UB_11 0.22408E-1
_diffrn_orient_matrix_UB_12 -0.17649E-1
_diffrn_orient_matrix_UB_13 0.37108E-1
_diffrn_orient_matrix_UB_21 -0.8565E-2
_diffrn_orient_matrix_UB_22 -0.04347
_diffrn_orient_matrix_UB_23 -0.15372E-1
_diffrn_orient_matrix_UB_31 0.44687E-1
_diffrn_orient_matrix_UB_32 0.507E-3
_diffrn_orient_matrix_UB_33 -0.21439E-1
_diffrn_radiation_monochromator graphite
_diffrn_radiation_probe x-ray
_diffrn_radiation_type MoK\a
_diffrn_radiation_wavelength 0.71073
_diffrn_reflns_av_R_equivalents 0
_diffrn_reflns_av_sigmaI/netI 0.0405
_diffrn_reflns_limit_h_max 22
_diffrn_reflns_limit_h_min 0
_diffrn_reflns_limit_k_max 20
_diffrn_reflns_limit_k_min 0
_diffrn_reflns_limit_l_max 0
_diffrn_reflns_limit_l_min -23
_diffrn_reflns_number 5646
_diffrn_reflns_theta_full 21.97
_diffrn_reflns_theta_max 21.97
_diffrn_reflns_theta_min 2.07
_diffrn_source 'Enraf Nonius FR590'
_diffrn_standards_decay_% 0
_diffrn_standards_interval_time 60
_diffrn_standards_number 2
_exptl_absorpt_coefficient_mu 1.125
_exptl_absorpt_correction_T_max 0.83
_exptl_absorpt_correction_T_min 0.76
_exptl_absorpt_correction_type psi-scan
_exptl_absorpt_process_details
;
North A.C.T., Phillips D.C. & Mathews F.S. (1968) Acta. Cryst. A24, 351
Number of psi-scan sets used was 1
Theta correction was applied.
Averaged transmission function was used.
No Fourier smoothing was applied.
;
_exptl_crystal_colour colourless
_exptl_crystal_density_diffrn 1.381
_exptl_crystal_density_method 'not measured'
_exptl_crystal_description prism
_exptl_crystal_F_000 3944
_exptl_crystal_size_max 0.3
_exptl_crystal_size_mid 0.3
_exptl_crystal_size_min 0.3
_refine_diff_density_max 1.518
_refine_diff_density_min -0.626
_refine_diff_density_rms 0.12
_refine_ls_extinction_method none
_refine_ls_goodness_of_fit_ref 1.066
_refine_ls_hydrogen_treatment constr
_refine_ls_matrix_type full
_refine_ls_number_parameters 503
_refine_ls_number_reflns 5646
_refine_ls_number_restraints 2
_refine_ls_restrained_S_all 1.066
_refine_ls_R_factor_all 0.0612
_refine_ls_R_factor_gt 0.0443
_refine_ls_shift/su_max 0.001
_refine_ls_shift/su_mean 0
_refine_ls_structure_factor_coef Fsqd
_refine_ls_weighting_details 'calc w=1/[\s^2^(Fo^2^)+(0.0669P)^2^+24.1452P] where P=(Fo^2^+2Fc^2^)/3'
_refine_ls_weighting_scheme calc
_refine_ls_wR_factor_gt 0.1177
_refine_ls_wR_factor_ref 0.1277
_reflns_number_gt 4448
_reflns_number_total 5646
_reflns_threshold_expression >2sigma(I)
_cod_data_source_file b820835b.txt
_cod_data_source_block (2)-jun1399
_cod_database_code 7001434
_exptl_absorpt_factor_mur 0.179
_exptl_absorpt_correction_t_ave 0.8009
_diffrn_standards_decay_corr_max 1.018
_diffrn_standards_decay_corr_min 0.953

loop_
_symmetry_equiv_pos_as_xyz
'x, y, z'
'-x+1/2, -y+1/2, z+1/2'
'x+1/2, -y+1/2, -z'
'-x, y, -z+1/2'
'-x, -y, -z'
'x-1/2, y-1/2, -z-1/2'
'-x-1/2, y-1/2, z'
'x, -y, z-1/2'

loop_
_atom_site_label
_atom_site_type_symbol
_atom_site_fract_x
_atom_site_fract_y
_atom_site_fract_z
_atom_site_U_iso_or_equiv
_atom_site_adp_type
_atom_site_occupancy
_atom_site_symmetry_multiplicity
_atom_site_calc_flag
_atom_site_refinement_flags
_atom_site_disorder_assembly
_atom_site_disorder_group
Sn1 Sn 0.22923(2) 0.36400(2) 0.42880(2) 0.02754(18) Uani 1 1 d . . .
Sn2 Sn 0.24200(2) 0.31344(2) 0.55834(2) 0.02467(17) Uani 1 1 d . . .
O1 O 0.2666(2) 0.3940(2) 0.5080(2) 0.0296(11) Uani 1 1 d . . .
O2 O 0.2062(2) 0.2823(2) 0.4781(2) 0.0296(11) Uani 1 1 d . . .
O3 O 0.5 0.5 0.5 0.116(4) Uani 1 2 d SD . .
N1 N 0.1191(3) 0.5093(3) 0.4574(3) 0.0491(18) Uani 1 1 d . . .
N2 N 0.1661(3) 0.3076(3) 0.3403(3) 0.0371(16) Uani 1 1 d . . .
N3 N 0.2845(3) 0.4733(3) 0.3888(3) 0.0454(18) Uani 1 1 d . . .
N4 N 0.3226(3) 0.2384(3) 0.3443(3) 0.0400(16) Uani 1 1 d . . .
N5 N 0.4160(3) 0.3040(4) 0.5819(3) 0.0465(18) Uani 1 1 d . . .
N6 N 0.2149(3) 0.1919(3) 0.5916(3) 0.0326(14) Uani 1 1 d . . .
N7 N 0.2787(3) 0.3976(3) 0.6436(3) 0.0358(15) Uani 1 1 d . . .
N8 N 0.0744(3) 0.2990(4) 0.6080(4) 0.060(2) Uani 1 1 d . . .
C1 C 0.1405(3) 0.4064(4) 0.3984(3) 0.0361(19) Uani 1 1 d . . .
C2 C 0.1033(4) 0.4638(4) 0.4116(3) 0.041(2) Uani 1 1 d . . .
C3 C 0.0490(4) 0.4735(4) 0.3761(3) 0.042(2) Uani 1 1 d . . .
H3 H 0.0222 0.5107 0.3847 0.05 Uiso 1 1 calc R . .
C4 C 0.0340(4) 0.4304(5) 0.3291(4) 0.048(2) Uani 1 1 d . . .
H4 H -0.0023 0.4391 0.3052 0.058 Uiso 1 1 calc R . .
C5 C 0.0711(4) 0.3742(5) 0.3159(4) 0.047(2) Uani 1 1 d . . .
H5 H 0.0609 0.3443 0.2835 0.056 Uiso 1 1 calc R . .
C6 C 0.1231(3) 0.3638(4) 0.3518(3) 0.0357(19) Uani 1 1 d . . .
C7 C 0.0790(4) 0.5680(4) 0.4663(4) 0.060(3) Uani 1 1 d . . .
H7A H 0.0718 0.5904 0.4271 0.09 Uiso 1 1 calc R . .
H7B H 0.0994 0.5998 0.4943 0.09 Uiso 1 1 calc R . .
H7C H 0.0388 0.5535 0.4835 0.09 Uiso 1 1 calc R . .
C8 C 0.1420(7) 0.4837(6) 0.5153(4) 0.120(6) Uani 1 1 d . . .
H8A H 0.1418 0.434 0.5147 0.179 Uiso 1 1 calc R . .
H8B H 0.1148 0.4999 0.5482 0.179 Uiso 1 1 calc R . .
H8C H 0.1849 0.4999 0.5221 0.179 Uiso 1 1 calc R . .
C9 C 0.1401(4) 0.2412(4) 0.3547(4) 0.050(2) Uani 1 1 d . . .
H9A H 0.1257 0.2408 0.3971 0.075 Uiso 1 1 calc R . .
H9B H 0.1724 0.2065 0.3492 0.075 Uiso 1 1 calc R . .
H9C H 0.1047 0.2318 0.3276 0.075 Uiso 1 1 calc R . .
C10 C 0.1914(4) 0.3090(4) 0.2782(3) 0.046(2) Uani 1 1 d . . .
H10A H 0.1575 0.3007 0.2491 0.07 Uiso 1 1 calc R . .
H10B H 0.2235 0.2737 0.2739 0.07 Uiso 1 1 calc R . .
H10C H 0.2102 0.3535 0.2702 0.07 Uiso 1 1 calc R . .
C11 C 0.3077(3) 0.3582(4) 0.3670(3) 0.0295(17) Uani 1 1 d . . .
C12 C 0.3218(4) 0.4245(4) 0.3552(3) 0.039(2) Uani 1 1 d . . .
C13 C 0.3665(4) 0.4437(5) 0.3113(4) 0.051(2) Uani 1 1 d . . .
H13 H 0.3755 0.49 0.3032 0.062 Uiso 1 1 calc R . .
C14 C 0.3964(4) 0.3920(5) 0.2809(4) 0.059(3) Uani 1 1 d . . .
H14 H 0.4272 0.403 0.2513 0.07 Uiso 1 1 calc R . .
C15 C 0.3832(4) 0.3253(4) 0.2920(3) 0.043(2) Uani 1 1 d . . .
H15 H 0.405 0.2912 0.2699 0.052 Uiso 1 1 calc R . .
C16 C 0.3388(3) 0.3061(4) 0.3348(3) 0.0348(19) Uani 1 1 d . . .
C17 C 0.3216(6) 0.5114(5) 0.4335(4) 0.090(4) Uani 1 1 d . . .
H17A H 0.3426 0.4796 0.4611 0.135 Uiso 1 1 calc R . .
H17B H 0.2939 0.5413 0.4569 0.135 Uiso 1 1 calc R . .
H17C H 0.3532 0.5388 0.4123 0.135 Uiso 1 1 calc R . .
C18 C 0.2480(5) 0.5193(5) 0.3491(4) 0.080(3) Uani 1 1 d . . .
H18A H 0.2762 0.5523 0.3302 0.12 Uiso 1 1 calc R . .
H18B H 0.2164 0.5431 0.3734 0.12 Uiso 1 1 calc R . .
H18C H 0.2271 0.4927 0.3173 0.12 Uiso 1 1 calc R . .
C19 C 0.3216(5) 0.2129(4) 0.4064(4) 0.057(3) Uani 1 1 d . . .
H19A H 0.3638 0.2157 0.4239 0.085 Uiso 1 1 calc R . .
H19B H 0.3076 0.1655 0.4063 0.085 Uiso 1 1 calc R . .
H19C H 0.2926 0.2402 0.4309 0.085 Uiso 1 1 calc R . .
C20 C 0.3481(4) 0.1882(4) 0.3016(4) 0.053(2) Uani 1 1 d . . .
H20A H 0.3406 0.2034 0.2598 0.08 Uiso 1 1 calc R . .
H20B H 0.3274 0.1444 0.3082 0.08 Uiso 1 1 calc R . .
H20C H 0.3933 0.1833 0.3084 0.08 Uiso 1 1 calc R . .
C21 C 0.3154(3) 0.2440(3) 0.5850(3) 0.0269(17) Uani 1 1 d . . .
C22 C 0.3811(4) 0.2450(4) 0.5926(3) 0.0379(19) Uani 1 1 d . . .
C23 C 0.4094(4) 0.1857(4) 0.6152(4) 0.047(2) Uani 1 1 d . . .
H23 H 0.4535 0.1849 0.6215 0.057 Uiso 1 1 calc R . .
C24 C 0.3744(4) 0.1283(4) 0.6283(4) 0.049(2) Uani 1 1 d . . .
H24 H 0.395 0.0887 0.6426 0.058 Uiso 1 1 calc R . .
C25 C 0.3113(4) 0.1276(4) 0.6211(3) 0.043(2) Uani 1 1 d . . .
H25 H 0.2874 0.0885 0.631 0.052 Uiso 1 1 calc R . .
C26 C 0.2828(3) 0.1854(4) 0.5990(3) 0.0285(17) Uani 1 1 d . . .
C27 C 0.4087(4) 0.3372(4) 0.5235(4) 0.058(3) Uani 1 1 d . . .
H27A H 0.4268 0.3086 0.4915 0.087 Uiso 1 1 calc R . .
H27B H 0.4303 0.381 0.5242 0.087 Uiso 1 1 calc R . .
H27C H 0.364 0.3443 0.5153 0.087 Uiso 1 1 calc R . .
C28 C 0.4816(4) 0.3016(6) 0.6001(5) 0.080(3) Uani 1 1 d . . .
H28A H 0.4846 0.2865 0.6425 0.12 Uiso 1 1 calc R . .
H28B H 0.5002 0.3468 0.5962 0.12 Uiso 1 1 calc R . .
H28C H 0.5043 0.2697 0.5739 0.12 Uiso 1 1 calc R . .
C29 C 0.1910(4) 0.1471(4) 0.5436(4) 0.046(2) Uani 1 1 d . . .
H29A H 0.194 0.0998 0.5571 0.068 Uiso 1 1 calc R . .
H29B H 0.216 0.1533 0.5066 0.068 Uiso 1 1 calc R . .
H29C H 0.1471 0.1584 0.5352 0.068 Uiso 1 1 calc R . .
C30 C 0.1822(4) 0.1811(4) 0.6494(3) 0.043(2) Uani 1 1 d . . .
H30A H 0.1864 0.1335 0.6616 0.064 Uiso 1 1 calc R . .
H30B H 0.1377 0.1924 0.6445 0.064 Uiso 1 1 calc R . .
H30C H 0.2007 0.2103 0.6808 0.064 Uiso 1 1 calc R . .
C31 C 0.1761(4) 0.3561(4) 0.6225(3) 0.0345(19) Uani 1 1 d . . .
C32 C 0.2111(4) 0.4030(4) 0.6545(3) 0.0375(19) Uani 1 1 d . . .
C33 C 0.1857(5) 0.4489(4) 0.6948(3) 0.052(2) Uani 1 1 d . . .
H33 H 0.2114 0.4817 0.7143 0.062 Uiso 1 1 calc R . .
C34 C 0.1229(6) 0.4463(5) 0.7061(4) 0.069(3) Uani 1 1 d . . .
H34 H 0.1042 0.4779 0.7332 0.083 Uiso 1 1 calc R . .
C35 C 0.0868(5) 0.3978(5) 0.6778(4) 0.061(3) Uani 1 1 d . . .
H35 H 0.0435 0.3954 0.6878 0.073 Uiso 1 1 calc R . .
C36 C 0.1107(4) 0.3510(5) 0.6346(4) 0.047(2) Uani 1 1 d . . .
C37 C 0.3092(4) 0.4611(4) 0.6257(4) 0.051(2) Uani 1 1 d . . .
H37A H 0.3054 0.4942 0.6588 0.077 Uiso 1 1 calc R . .
H37B H 0.2889 0.479 0.589 0.077 Uiso 1 1 calc R . .
H37C H 0.3536 0.4526 0.6173 0.077 Uiso 1 1 calc R . .
C38 C 0.3106(4) 0.3658(4) 0.6950(3) 0.044(2) Uani 1 1 d . . .
H38A H 0.3548 0.3583 0.6847 0.066 Uiso 1 1 calc R . .
H38B H 0.2906 0.3222 0.7041 0.066 Uiso 1 1 calc R . .
H38C H 0.3078 0.3954 0.7307 0.066 Uiso 1 1 calc R . .
C39 C 0.0704(4) 0.2965(6) 0.5430(5) 0.077(3) Uani 1 1 d . . .
H39A H 0.0408 0.331 0.5287 0.115 Uiso 1 1 calc R . .
H39B H 0.0559 0.2515 0.5303 0.115 Uiso 1 1 calc R . .
H39C H 0.1119 0.3052 0.5254 0.115 Uiso 1 1 calc R . .
C40 C 0.0137(4) 0.2852(6) 0.6363(5) 0.093(4) Uani 1 1 d . . .
H40A H 0.018 0.2871 0.6807 0.139 Uiso 1 1 calc R . .
H40B H -0.0008 0.2399 0.6243 0.139 Uiso 1 1 calc R . .
H40C H -0.0169 0.3192 0.623 0.139 Uiso 1 1 calc R . .
C41 C 0.4907(13) 0.4896(14) 0.4326(9) 0.125(10) Uiso 0.5 1 d PD A 1
H41A H 0.4459 0.4787 0.4256 0.15 Uiso 0.5 1 calc PR A 1
H41B H 0.4992 0.5332 0.4119 0.15 Uiso 0.5 1 calc PR A 1
C42 C 0.5266(7) 0.4397(8) 0.4042(7) 0.137(6) Uiso 0.5 1 d PD A 1
H42A H 0.5156 0.4375 0.361 0.205 Uiso 0.5 1 calc PR A 1
H42B H 0.5182 0.3957 0.4234 0.205 Uiso 0.5 1 calc PR A 1
H42C H 0.5712 0.4508 0.4085 0.205 Uiso 0.5 1 calc PR A 1
C41A C 0.5403(11) 0.4532(12) 0.4663(10) 0.101(8) Uiso 0.5 1 d PD A 2
H41C H 0.5401 0.4093 0.4882 0.122 Uiso 0.5 1 calc PR A 2
H41D H 0.5837 0.471 0.4683 0.122 Uiso 0.5 1 calc PR A 2
C42A C 0.5266(7) 0.4397(8) 0.4042(7) 0.137(6) Uiso 0.5 1 d P A 2
H42D H 0.5579 0.4084 0.3877 0.205 Uiso 0.5 1 calc PR A 2
H42E H 0.5274 0.4822 0.3812 0.205 Uiso 0.5 1 calc PR A 2
H42F H 0.4848 0.4191 0.4011 0.205 Uiso 0.5 1 calc PR A 2

loop_
_atom_site_aniso_label
_atom_site_aniso_U_11
_atom_site_aniso_U_22
_atom_site_aniso_U_33
_atom_site_aniso_U_23
_atom_site_aniso_U_13
_atom_site_aniso_U_12
Sn1 0.0322(3) 0.0317(3) 0.0187(3) -0.0001(2) -0.0019(2) 0.0061(2)
Sn2 0.0260(3) 0.0278(3) 0.0202(3) 0.0010(2) -0.0004(2) 0.0055(2)
O1 0.035(3) 0.031(3) 0.023(3) 0.003(2) -0.005(2) 0.000(2)
O2 0.031(3) 0.033(3) 0.025(3) 0.001(2) -0.002(2) 0.002(2)
O3 0.087(8) 0.115(10) 0.146(12) 0.016(9) -0.014(8) -0.013(8)
N1 0.056(4) 0.056(5) 0.036(4) -0.002(4) -0.002(3) 0.023(4)
N2 0.043(4) 0.047(4) 0.021(3) -0.002(3) -0.002(3) -0.001(3)
N3 0.084(5) 0.032(4) 0.020(3) 0.001(3) 0.002(3) 0.007(4)
N4 0.044(4) 0.036(4) 0.040(4) -0.012(3) -0.001(3) 0.007(3)
N5 0.023(4) 0.066(5) 0.051(4) 0.004(4) -0.003(3) 0.005(3)
N6 0.039(4) 0.028(3) 0.031(3) 0.000(3) -0.002(3) -0.003(3)
N7 0.059(4) 0.027(3) 0.022(3) -0.001(3) -0.006(3) 0.002(3)
N8 0.025(4) 0.083(6) 0.072(6) 0.014(5) 0.006(4) 0.004(4)
C1 0.040(5) 0.048(5) 0.020(4) 0.005(4) 0.001(3) 0.015(4)
C2 0.044(5) 0.054(5) 0.025(4) 0.002(4) 0.003(4) 0.012(4)
C3 0.036(5) 0.054(5) 0.034(5) 0.016(4) 0.002(4) 0.016(4)
C4 0.029(5) 0.079(7) 0.036(5) 0.014(5) -0.004(4) 0.004(5)
C5 0.035(5) 0.074(6) 0.032(5) 0.004(4) 0.000(4) -0.002(5)
C6 0.031(4) 0.050(5) 0.027(4) 0.009(4) -0.002(3) 0.012(4)
C7 0.073(7) 0.045(5) 0.062(6) 0.001(5) -0.001(5) 0.025(5)
C8 0.192(14) 0.107(10) 0.060(7) -0.048(7) -0.066(8) 0.108(10)
C9 0.053(6) 0.047(5) 0.050(5) -0.004(4) -0.002(4) -0.001(4)
C10 0.046(5) 0.064(6) 0.030(4) -0.013(4) 0.000(4) 0.004(4)
C11 0.030(4) 0.036(5) 0.023(4) 0.002(3) -0.006(3) -0.001(4)
C12 0.052(5) 0.043(5) 0.022(4) 0.004(4) -0.009(4) -0.012(4)
C13 0.057(6) 0.058(6) 0.039(5) 0.003(4) 0.000(4) -0.018(5)
C14 0.043(5) 0.092(8) 0.041(5) 0.004(5) 0.013(4) -0.017(5)
C15 0.036(5) 0.062(6) 0.032(5) -0.016(4) 0.003(4) -0.005(4)
C16 0.028(4) 0.049(5) 0.027(4) -0.011(4) -0.008(3) 0.004(4)
C17 0.179(13) 0.043(6) 0.048(6) -0.015(5) 0.013(7) -0.040(7)
C18 0.126(9) 0.063(7) 0.052(6) 0.027(5) 0.026(6) 0.033(7)
C19 0.073(7) 0.043(5) 0.054(6) -0.001(4) 0.020(5) 0.011(5)
C20 0.062(6) 0.055(6) 0.043(5) -0.021(4) 0.000(4) 0.018(5)
C21 0.028(4) 0.027(4) 0.026(4) -0.004(3) 0.002(3) 0.010(3)
C22 0.037(5) 0.045(5) 0.033(4) -0.004(4) 0.000(4) 0.009(4)
C23 0.037(5) 0.064(6) 0.040(5) -0.004(4) -0.007(4) 0.025(5)
C24 0.060(6) 0.038(5) 0.047(5) 0.011(4) 0.001(4) 0.019(5)
C25 0.052(6) 0.037(5) 0.040(5) 0.005(4) 0.007(4) 0.006(4)
C26 0.036(4) 0.030(4) 0.019(4) -0.002(3) 0.002(3) 0.008(4)
C27 0.038(5) 0.058(6) 0.079(7) 0.018(5) 0.004(5) -0.003(4)
C28 0.034(6) 0.114(9) 0.093(8) 0.012(7) -0.007(5) -0.019(6)
C29 0.068(6) 0.026(4) 0.042(5) -0.004(4) -0.006(4) -0.010(4)
C30 0.044(5) 0.045(5) 0.039(5) 0.013(4) 0.007(4) 0.000(4)
C31 0.040(5) 0.036(5) 0.028(4) 0.006(4) 0.006(4) 0.015(4)
C32 0.054(5) 0.036(5) 0.023(4) 0.007(4) 0.002(4) 0.016(4)
C33 0.092(8) 0.036(5) 0.027(4) -0.001(4) 0.001(5) 0.024(5)
C34 0.104(9) 0.068(7) 0.034(6) 0.017(5) 0.023(6) 0.060(7)
C35 0.059(6) 0.076(7) 0.047(6) 0.028(5) 0.024(5) 0.046(6)
C36 0.037(5) 0.067(6) 0.038(5) 0.022(4) 0.010(4) 0.033(5)
C37 0.077(6) 0.033(5) 0.043(5) -0.001(4) -0.005(5) -0.013(5)
C38 0.063(6) 0.047(5) 0.024(4) 0.005(4) -0.011(4) 0.007(4)
C39 0.033(5) 0.115(9) 0.082(8) -0.029(7) 0.004(5) 0.004(6)
C40 0.031(5) 0.136(11) 0.112(10) 0.048(8) 0.019(6) 0.014(6)

loop_
_atom_type_symbol
_atom_type_description
_atom_type_scat_dispersion_real
_atom_type_scat_dispersion_imag
_atom_type_scat_source
C C 0.0033 0.0016 'International Tables Vol C Tables 4.2.6.8 and 6.1.1.4'
H H 0 0 'International Tables Vol C Tables 4.2.6.8 and 6.1.1.4'
N N 0.0061 0.0033 'International Tables Vol C Tables 4.2.6.8 and 6.1.1.4'
O O 0.0106 0.006 'International Tables Vol C Tables 4.2.6.8 and 6.1.1.4'
Sn Sn -0.6537 1.4246 'International Tables Vol C Tables 4.2.6.8 and 6.1.1.4'

loop_
_geom_angle_atom_site_label_1
_geom_angle_atom_site_label_2
_geom_angle_atom_site_label_3
_geom_angle
_geom_angle_site_symmetry_1
_geom_angle_site_symmetry_3
_geom_angle_publ_flag
O2 Sn1 O1 82.24(18) . . ?
O2 Sn1 C11 119.2(2) . . ?
O1 Sn1 C11 104.8(2) . . ?
O2 Sn1 C1 105.2(2) . . ?
O1 Sn1 C1 120.0(2) . . ?
C11 Sn1 C1 120.1(3) . . ?
O2 Sn1 N3 163.28(19) . . ?
O1 Sn1 N3 82.50(18) . . ?
C11 Sn1 N3 58.8(2) . . ?
C1 Sn1 N3 88.4(3) . . ?
O2 Sn1 N2 86.22(19) . . ?
O1 Sn1 N2 167.65(18) . . ?
C11 Sn1 N2 84.7(2) . . ?
C1 Sn1 N2 59.1(2) . . ?
N3 Sn1 N2 109.46(19) . . ?
O1 Sn2 O2 81.87(18) . . ?
O1 Sn2 C21 117.5(2) . . ?
O2 Sn2 C21 108.5(2) . . ?
O1 Sn2 C31 102.8(2) . . ?
O2 Sn2 C31 116.3(2) . . ?
C21 Sn2 C31 122.8(3) . . ?
O1 Sn2 N6 162.54(18) . . ?
O2 Sn2 N6 83.08(18) . . ?
C21 Sn2 N6 59.6(2) . . ?
C31 Sn2 N6 91.8(2) . . ?
O1 Sn2 N7 79.30(18) . . ?
O2 Sn2 N7 158.48(18) . . ?
C21 Sn2 N7 89.5(2) . . ?
C31 Sn2 N7 58.8(3) . . ?
N6 Sn2 N7 116.98(18) . . ?
Sn1 O1 Sn2 98.11(19) . . ?
Sn1 O2 Sn2 97.75(19) . . ?
C41A O3 C41A 179.997(6) 5_666 . ?
C41A O3 C41 59.7(15) 5_666 5_666 ?
C41A O3 C41 120.3(15) . 5_666 ?
C41A O3 C41 120.3(15) 5_666 . ?
C41A O3 C41 59.7(15) . . ?
C41 O3 C41 179.998(6) 5_666 . ?
C2 N1 C7 118.1(7) . . ?
C2 N1 C8 119.3(7) . . ?
C7 N1 C8 110.9(7) . . ?
C9 N2 C6 113.9(6) . . ?
C9 N2 C10 111.0(6) . . ?
C6 N2 C10 112.2(6) . . ?
C9 N2 Sn1 114.6(5) . . ?
C6 N2 Sn1 82.6(4) . . ?
C10 N2 Sn1 119.7(5) . . ?
C12 N3 C17 112.6(8) . . ?
C12 N3 C18 113.3(6) . . ?
C17 N3 C18 111.4(7) . . ?
C12 N3 Sn1 82.5(4) . . ?
C17 N3 Sn1 116.1(5) . . ?
C18 N3 Sn1 117.9(6) . . ?
C16 N4 C19 118.4(6) . . ?
C16 N4 C20 117.3(7) . . ?
C19 N4 C20 111.8(6) . . ?
C22 N5 C27 117.7(7) . . ?
C22 N5 C28 115.9(7) . . ?
C27 N5 C28 111.3(7) . . ?
C30 N6 C26 111.2(6) . . ?
C30 N6 C29 111.8(6) . . ?
C26 N6 C29 111.8(6) . . ?
C30 N6 Sn2 119.2(4) . . ?
C26 N6 Sn2 83.7(4) . . ?
C29 N6 Sn2 115.7(4) . . ?
C38 N7 C37 111.7(6) . . ?
C38 N7 C32 111.2(6) . . ?
C37 N7 C32 114.7(6) . . ?
C38 N7 Sn2 114.8(4) . . ?
C37 N7 Sn2 118.8(4) . . ?
C32 N7 Sn2 82.5(4) . . ?
C36 N8 C39 118.1(8) . . ?
C36 N8 C40 116.5(9) . . ?
C39 N8 C40 111.5(8) . . ?
C6 C1 C2 119.5(7) . . ?
C6 C1 Sn1 103.2(5) . . ?
C2 C1 Sn1 137.2(6) . . ?
N1 C2 C3 120.8(7) . . ?
N1 C2 C1 122.1(7) . . ?
C3 C2 C1 117.1(7) . . ?
C4 C3 C2 121.6(8) . . ?
C3 C4 C5 121.1(7) . . ?
C6 C5 C4 117.3(8) . . ?
C1 C6 C5 123.5(8) . . ?
C1 C6 N2 115.0(6) . . ?
C5 C6 N2 121.4(7) . . ?
C1 C6 Sn1 48.5(4) . . ?
C5 C6 Sn1 171.2(6) . . ?
N2 C6 Sn1 66.5(3) . . ?
C12 C11 C16 119.9(7) . . ?
C12 C11 Sn1 103.8(5) . . ?
C16 C11 Sn1 135.8(5) . . ?
C11 C12 C13 122.4(8) . . ?
C11 C12 N3 114.8(7) . . ?
C13 C12 N3 122.8(7) . . ?
C11 C12 Sn1 48.1(4) . . ?
C13 C12 Sn1 169.0(6) . . ?
N3 C12 Sn1 66.7(4) . . ?
C14 C13 C12 116.6(8) . . ?
C15 C14 C13 122.0(8) . . ?
C14 C15 C16 121.6(8) . . ?
C15 C16 N4 122.1(7) . . ?
C15 C16 C11 117.5(7) . . ?
N4 C16 C11 120.4(7) . . ?
C26 C21 C22 119.0(6) . . ?
C26 C21 Sn2 103.0(5) . . ?
C22 C21 Sn2 137.9(6) . . ?
N5 C22 C23 121.5(7) . . ?
N5 C22 C21 121.3(7) . . ?
C23 C22 C21 117.0(7) . . ?
C24 C23 C22 121.5(8) . . ?
C25 C24 C23 121.2(8) . . ?
C24 C25 C26 118.1(8) . . ?
C25 C26 C21 123.1(7) . . ?
C25 C26 N6 123.2(7) . . ?
C21 C26 N6 113.6(6) . . ?
C25 C26 Sn2 171.2(6) . . ?
C21 C26 Sn2 48.4(3) . . ?
N6 C26 Sn2 65.2(3) . . ?
C32 C31 C36 118.7(7) . . ?
C32 C31 Sn2 104.0(5) . . ?
C36 C31 Sn2 137.0(6) . . ?
C33 C32 C31 123.8(8) . . ?
C33 C32 N7 122.7(8) . . ?
C31 C32 N7 113.5(6) . . ?
C33 C32 Sn2 168.8(6) . . ?
C31 C32 Sn2 47.7(4) . . ?
N7 C32 Sn2 66.6(3) . . ?
C34 C33 C32 118.6(9) . . ?
C33 C34 C35 119.5(9) . . ?
C34 C35 C36 123.6(9) . . ?
N8 C36 C35 123.5(8) . . ?
N8 C36 C31 120.8(7) . . ?
C35 C36 C31 115.6(9) . . ?
C42 C41 O3 117.5(17) . . ?

loop_
_geom_bond_atom_site_label_1
_geom_bond_atom_site_label_2
_geom_bond_distance
_geom_bond_site_symmetry_2
_geom_bond_publ_flag
Sn1 O2 2.003(4) . ?
Sn1 O1 2.003(4) . ?
Sn1 C11 2.158(7) . ?
Sn1 C1 2.173(7) . ?
Sn1 N3 2.609(6) . ?
Sn1 N2 2.612(6) . ?
Sn2 O1 2.005(4) . ?
Sn2 O2 2.016(4) . ?
Sn2 C21 2.161(7) . ?
Sn2 C31 2.159(7) . ?
Sn2 N6 2.571(6) . ?
Sn2 N7 2.622(6) . ?
O3 C41A 1.46(2) 5_666 ?
O3 C41A 1.46(2) . ?
O3 C41 1.51(2) 5_666 ?
O3 C41 1.51(2) . ?
N1 C2 1.389(10) . ?
N1 C7 1.451(10) . ?
N1 C8 1.454(11) . ?
N2 C9 1.456(10) . ?
N2 C6 1.459(9) . ?
N2 C10 1.468(9) . ?
N3 C12 1.450(10) . ?
N3 C17 1.468(11) . ?
N3 C18 1.478(11) . ?
N4 C16 1.394(10) . ?
N4 C19 1.455(10) . ?
N4 C20 1.467(9) . ?
N5 C22 1.401(10) . ?
N5 C27 1.449(11) . ?
N5 C28 1.455(10) . ?
N6 C30 1.464(9) . ?
N6 C26 1.462(9) . ?
N6 C29 1.466(9) . ?
N7 C38 1.460(9) . ?
N7 C37 1.464(9) . ?
N7 C32 1.465(10) . ?
N8 C36 1.411(12) . ?
N8 C39 1.432(12) . ?
N8 C40 1.462(11) . ?
C1 C6 1.375(10) . ?
C1 C2 1.412(10) . ?
C2 C3 1.410(10) . ?
C3 C4 1.375(11) . ?
C4 C5 1.391(11) . ?
C5 C6 1.377(10) . ?
C11 C12 1.366(10) . ?
C11 C16 1.412(10) . ?
C12 C13 1.407(11) . ?
C13 C14 1.376(12) . ?
C14 C15 1.368(12) . ?
C15 C16 1.386(11) . ?
C21 C26 1.383(10) . ?
C21 C22 1.410(10) . ?
C22 C23 1.407(10) . ?
C23 C24 1.386(11) . ?
C24 C25 1.353(11) . ?
C25 C26 1.380(10) . ?
C31 C32 1.381(11) . ?
C31 C36 1.423(11) . ?
C32 C33 1.377(11) . ?
C33 C34 1.362(14) . ?
C34 C35 1.376(14) . ?
C35 C36 1.418(12) . ?
C41 C42 1.39(2) . ?
